data_1503050
loop_
_publ_author_name
'Yan, Wuming'
'Wang, Qiaoyi'
'Chen, Yunfeng'
'Petersen, Jeffrey L.'
'Shi, Xiaodong'

_publ_section_title
;
 Iron-catalyzed C-O bond activation for the synthesis of
 propargyl-1,2,3-triazoles and 1,1-bis-triazoles.
;
_journal_issue 15
_journal_name_full 'Organic letters'
_journal_page_first 3308
_journal_page_last 3311
_journal_paper_doi 10.1021/ol101082v
_journal_volume 12
_journal_year 2010
_chemical_formula_sum 'C23 H17 N3'
_chemical_formula_weight 335.40
_chemical_name_systematic
; 
 ? 
;
_space_group_IT_number 14
_symmetry_cell_setting monoclinic
_symmetry_space_group_name_Hall '-P 2ybc'
_symmetry_space_group_name_H-M 'P 1 21/c 1'
_atom_sites_solution_hydrogens geom
_atom_sites_solution_primary direct
_atom_sites_solution_secondary difmap
_audit_creation_method SHELXL-97
_cell_angle_alpha 90.00
_cell_angle_beta 96.166(1)
_cell_angle_gamma 90.00
_cell_formula_units_Z 8
_cell_length_a 15.3847(12)
_cell_length_b 5.6909(4)
_cell_length_c 40.749(3)
_cell_measurement_reflns_used 8760
_cell_measurement_temperature 293(2)
_cell_measurement_theta_max 27.48
_cell_measurement_theta_min 2.51
_cell_volume 3547.0(5)
_computing_structure_refinement 'SHELXL-97 (Sheldrick, 1997)'
_computing_structure_solution 'SHELXS-97 (Sheldrick, 1990)'
_diffrn_ambient_temperature 293(2)
_diffrn_measured_fraction_theta_full 0.980
_diffrn_measured_fraction_theta_max 0.980
_diffrn_radiation_monochromator graphite
_diffrn_radiation_source 'fine-focus sealed tube'
_diffrn_radiation_type MoK\a
_diffrn_radiation_wavelength 0.71073
_diffrn_reflns_av_R_equivalents 0.0352
_diffrn_reflns_av_sigmaI/netI 0.0431
_diffrn_reflns_limit_h_max 19
_diffrn_reflns_limit_h_min -19
_diffrn_reflns_limit_k_max 7
_diffrn_reflns_limit_k_min -6
_diffrn_reflns_limit_l_max 52
_diffrn_reflns_limit_l_min -52
_diffrn_reflns_number 23912
_diffrn_reflns_theta_full 27.55
_diffrn_reflns_theta_max 27.55
_diffrn_reflns_theta_min 1.33
_diffrn_standards_decay_% none
_exptl_absorpt_coefficient_mu 0.075
_exptl_absorpt_correction_T_max 0.984
_exptl_absorpt_correction_T_min 0.960
_exptl_absorpt_correction_type semi-empirical
_exptl_absorpt_process_details SADABS
_exptl_crystal_colour colorless
_exptl_crystal_density_diffrn 1.256
_exptl_crystal_density_method 'not measured'
_exptl_crystal_F_000 1408
_exptl_crystal_size_max 0.54
_exptl_crystal_size_mid 0.24
_exptl_crystal_size_min 0.22
_refine_diff_density_max 0.195
_refine_diff_density_min -0.256
_refine_diff_density_rms 0.039
_refine_ls_extinction_method none
_refine_ls_goodness_of_fit_ref 1.022
_refine_ls_hydrogen_treatment riding
_refine_ls_matrix_type full
_refine_ls_number_parameters 469
_refine_ls_number_reflns 8040
_refine_ls_number_restraints 0
_refine_ls_restrained_S_all 1.022
_refine_ls_R_factor_all 0.0933
_refine_ls_R_factor_gt 0.0541
_refine_ls_shift/su_max 0.000
_refine_ls_shift/su_mean 0.000
_refine_ls_structure_factor_coef Fsqd
_refine_ls_weighting_details 'calc w=1/[\s^2^(Fo^2^)+(0.0560P)^2^+1.4002P] where P=(Fo^2^+2Fc^2^)/3'
_refine_ls_weighting_scheme calc
_refine_ls_wR_factor_gt 0.1308
_refine_ls_wR_factor_ref 0.1519
_reflns_number_gt 5026
_reflns_number_total 8040
_reflns_threshold_expression >2sigma(I)
_cod_data_source_file ol101082v_si_003.cif
_cod_data_source_block xs8ccd
_cod_original_sg_symbol_H-M P21/c
_cod_database_code 1503050

loop_
_symmetry_equiv_pos_as_xyz
'x, y, z'
'-x, y+1/2, -z+1/2'
'-x, -y, -z'
'x, -y-1/2, z-1/2'

loop_
_atom_site_label
_atom_site_type_symbol
_atom_site_fract_x
_atom_site_fract_y
_atom_site_fract_z
_atom_site_U_iso_or_equiv
_atom_site_adp_type
_atom_site_occupancy
_atom_site_symmetry_multiplicity
_atom_site_calc_flag
_atom_site_refinement_flags
N1 N 0.92272(11) 0.6624(3) 0.06984(4) 0.0396(4) Uani 1 1 d .
N2 N 0.94747(10) 0.5757(3) 0.09965(4) 0.0387(4) Uani 1 1 d .
N3 N 0.95270(12) 0.3422(3) 0.10147(4) 0.0504(4) Uani 1 1 d .
N4 N 0.42919(11) 0.2023(3) 0.07060(4) 0.0413(4) Uani 1 1 d .
N5 N 0.44593(11) 0.1119(3) 0.10069(4) 0.0409(4) Uani 1 1 d .
N6 N 0.43763(12) -0.1202(3) 0.10270(4) 0.0484(4) Uani 1 1 d .
C1 C 0.90920(12) 0.4711(3) 0.05061(5) 0.0390(4) Uani 1 1 d .
C2 C 0.92791(14) 0.2752(3) 0.07063(5) 0.0485(5) Uani 1 1 d .
H2 H 0.9237 0.1200 0.0635 0.058 Uiso 1 1 calc R
C3 C 0.98134(13) 0.7293(3) 0.12720(4) 0.0386(4) Uani 1 1 d .
H3 H 0.9632 0.8905 0.1214 0.046 Uiso 1 1 calc R
C4 C 0.94338(13) 0.6656(4) 0.15766(5) 0.0428(5) Uani 1 1 d .
C5 C 0.92049(13) 0.6203(4) 0.18405(5) 0.0441(5) Uani 1 1 d .
C6 C 0.89769(12) 0.5748(3) 0.21662(5) 0.0411(4) Uani 1 1 d .
C7 C 0.91899(15) 0.7385(4) 0.24134(5) 0.0509(5) Uani 1 1 d .
H7 H 0.9461 0.8784 0.2365 0.061 Uiso 1 1 calc R
C8 C 0.90033(17) 0.6957(4) 0.27306(6) 0.0616(6) Uani 1 1 d .
H8 H 0.9154 0.8064 0.2895 0.074 Uiso 1 1 calc R
C9 C 0.85960(16) 0.4905(5) 0.28071(6) 0.0621(6) Uani 1 1 d .
H9 H 0.8464 0.4633 0.3021 0.074 Uiso 1 1 calc R
C10 C 0.83865(16) 0.3268(4) 0.25652(6) 0.0599(6) Uani 1 1 d .
H10 H 0.8115 0.1876 0.2617 0.072 Uiso 1 1 calc R
C11 C 0.85738(14) 0.3660(4) 0.22461(5) 0.0525(5) Uani 1 1 d .
H11 H 0.8431 0.2531 0.2084 0.063 Uiso 1 1 calc R
C12 C 1.08082(13) 0.7248(3) 0.13239(4) 0.0378(4) Uani 1 1 d .
C13 C 1.12453(14) 0.5328(3) 0.14727(5) 0.0443(5) Uani 1 1 d .
H13 H 1.0928 0.4052 0.1538 0.053 Uiso 1 1 calc R
C14 C 1.21457(15) 0.5298(4) 0.15238(5) 0.0539(6) Uani 1 1 d .
H14 H 1.2433 0.4011 0.1626 0.065 Uiso 1 1 calc R
C15 C 1.26212(15) 0.7165(4) 0.14240(6) 0.0599(6) Uani 1 1 d .
H15 H 1.3229 0.7141 0.1458 0.072 Uiso 1 1 calc R
C16 C 1.21928(15) 0.9071(4) 0.12733(6) 0.0578(6) Uani 1 1 d .
H16 H 1.2514 1.0333 0.1206 0.069 Uiso 1 1 calc R
C17 C 1.12896(14) 0.9122(3) 0.12222(5) 0.0465(5) Uani 1 1 d .
H17 H 1.1005 1.0411 0.1120 0.056 Uiso 1 1 calc R
C18 C 0.88184(13) 0.4827(3) 0.01512(5) 0.0410(4) Uani 1 1 d .
C19 C 0.90266(15) 0.2978(4) -0.00500(5) 0.0536(5) Uani 1 1 d .
H19 H 0.9332 0.1687 0.0043 0.064 Uiso 1 1 calc R
C20 C 0.87834(17) 0.3049(5) -0.03847(6) 0.0646(7) Uani 1 1 d .
H20 H 0.8928 0.1805 -0.0517 0.078 Uiso 1 1 calc R
C21 C 0.83301(17) 0.4935(5) -0.05261(6) 0.0654(7) Uani 1 1 d .
H21 H 0.8166 0.4972 -0.0752 0.078 Uiso 1 1 calc R
C22 C 0.81216(17) 0.6771(5) -0.03293(5) 0.0632(6) Uani 1 1 d .
H22 H 0.7817 0.8057 -0.0424 0.076 Uiso 1 1 calc R
C23 C 0.83605(15) 0.6723(4) 0.00067(5) 0.0518(5) Uani 1 1 d .
H23 H 0.8213 0.7972 0.0137 0.062 Uiso 1 1 calc R
C24 C 0.40651(13) 0.0158(3) 0.05151(5) 0.0392(4) Uani 1 1 d .
C25 C 0.41174(14) -0.1822(3) 0.07186(5) 0.0476(5) Uani 1 1 d .
H25 H 0.3989 -0.3350 0.0648 0.057 Uiso 1 1 calc R
C26 C 0.48347(13) 0.2591(3) 0.12846(4) 0.0410(4) Uani 1 1 d .
H26 H 0.4692 0.4230 0.1228 0.049 Uiso 1 1 calc R
C27 C 0.44438(13) 0.2031(4) 0.15880(5) 0.0445(5) Uani 1 1 d .
C28 C 0.41935(13) 0.1695(4) 0.18515(5) 0.0450(5) Uani 1 1 d .
C29 C 0.39373(12) 0.1321(4) 0.21757(5) 0.0423(5) Uani 1 1 d .
C30 C 0.34886(14) 0.3044(4) 0.23291(5) 0.0496(5) Uani 1 1 d .
H30 H 0.3317 0.4412 0.2215 0.060 Uiso 1 1 calc R
C31 C 0.32951(15) 0.2747(4) 0.26489(5) 0.0560(6) Uani 1 1 d .
H31 H 0.2997 0.3917 0.2750 0.067 Uiso 1 1 calc R
C32 C 0.35430(15) 0.0719(4) 0.28195(5) 0.0549(6) Uani 1 1 d .
H32 H 0.3411 0.0521 0.3035 0.066 Uiso 1 1 calc R
C33 C 0.39854(15) -0.1007(4) 0.26697(6) 0.0563(6) Uani 1 1 d .
H33 H 0.4150 -0.2377 0.2784 0.068 Uiso 1 1 calc R
C34 C 0.41861(14) -0.0719(4) 0.23506(5) 0.0509(5) Uani 1 1 d .
H34 H 0.4489 -0.1890 0.2252 0.061 Uiso 1 1 calc R
C35 C 0.58252(13) 0.2372(3) 0.13257(4) 0.0400(4) Uani 1 1 d .
C36 C 0.62367(14) 0.0445(4) 0.14820(5) 0.0487(5) Uani 1 1 d .
H36 H 0.5906 -0.0710 0.1572 0.058 Uiso 1 1 calc R
C37 C 0.71332(15) 0.0233(4) 0.15049(6) 0.0564(6) Uani 1 1 d .
H37 H 0.7403 -0.1073 0.1608 0.068 Uiso 1 1 calc R
C38 C 0.76313(16) 0.1935(5) 0.13760(6) 0.0620(6) Uani 1 1 d .
H38 H 0.8236 0.1787 0.1393 0.074 Uiso 1 1 calc R
C39 C 0.72272(17) 0.3865(5) 0.12217(6) 0.0639(7) Uani 1 1 d .
H39 H 0.7561 0.5024 0.1134 0.077 Uiso 1 1 calc R
C40 C 0.63273(15) 0.4083(4) 0.11967(5) 0.0521(5) Uani 1 1 d .
H40 H 0.6059 0.5388 0.1092 0.062 Uiso 1 1 calc R
C41 C 0.38409(13) 0.0360(3) 0.01585(5) 0.0417(5) Uani 1 1 d .
C42 C 0.33729(15) -0.1403(4) -0.00194(5) 0.0514(5) Uani 1 1 d .
H42 H 0.3190 -0.2718 0.0090 0.062 Uiso 1 1 calc R
C43 C 0.31792(17) -0.1215(4) -0.03571(6) 0.0621(6) Uani 1 1 d .
H43 H 0.2872 -0.2413 -0.0474 0.075 Uiso 1 1 calc R
C44 C 0.34351(18) 0.0723(5) -0.05225(6) 0.0649(7) Uani 1 1 d .
H44 H 0.3302 0.0840 -0.0750 0.078 Uiso 1 1 calc R
C45 C 0.38926(17) 0.2503(4) -0.03489(5) 0.0610(6) Uani 1 1 d .
H45 H 0.4065 0.3823 -0.0460 0.073 Uiso 1 1 calc R
C46 C 0.40922(15) 0.2322(4) -0.00127(5) 0.0509(5) Uani 1 1 d .
H46 H 0.4400 0.3527 0.0102 0.061 Uiso 1 1 calc R

loop_
_atom_site_aniso_label
_atom_site_aniso_U_11
_atom_site_aniso_U_22
_atom_site_aniso_U_33
_atom_site_aniso_U_23
_atom_site_aniso_U_13
_atom_site_aniso_U_12
N1 0.0489(10) 0.0373(8) 0.0318(8) 0.0004(7) 0.0003(7) -0.0003(7)
N2 0.0478(10) 0.0341(8) 0.0330(8) 0.0026(7) -0.0007(7) -0.0015(7)
N3 0.0702(12) 0.0348(8) 0.0441(10) 0.0038(7) -0.0037(8) -0.0028(8)
N4 0.0548(10) 0.0359(8) 0.0323(8) 0.0016(7) 0.0001(7) 0.0011(7)
N5 0.0515(10) 0.0355(8) 0.0346(9) 0.0018(7) -0.0001(7) -0.0020(7)
N6 0.0628(12) 0.0382(8) 0.0433(10) 0.0048(7) 0.0022(8) -0.0062(8)
C1 0.0396(11) 0.0363(9) 0.0408(11) -0.0013(8) 0.0028(8) -0.0015(8)
C2 0.0650(14) 0.0345(10) 0.0437(12) -0.0020(9) -0.0053(10) -0.0033(9)
C3 0.0483(12) 0.0369(9) 0.0301(9) -0.0023(8) 0.0022(8) 0.0004(8)
C4 0.0434(11) 0.0465(11) 0.0377(11) -0.0016(9) 0.0011(8) 0.0030(9)
C5 0.0448(12) 0.0481(11) 0.0388(11) -0.0016(9) 0.0028(9) 0.0039(9)
C6 0.0380(11) 0.0478(11) 0.0373(10) 0.0017(9) 0.0039(8) 0.0038(9)
C7 0.0614(14) 0.0478(11) 0.0442(12) -0.0037(10) 0.0085(10) -0.0052(10)
C8 0.0776(17) 0.0658(14) 0.0419(12) -0.0106(11) 0.0086(11) 0.0009(13)
C9 0.0663(16) 0.0766(16) 0.0452(13) 0.0104(12) 0.0149(11) 0.0094(13)
C10 0.0650(16) 0.0586(13) 0.0573(14) 0.0135(12) 0.0115(11) -0.0064(12)
C11 0.0587(14) 0.0507(12) 0.0472(12) -0.0027(10) 0.0022(10) -0.0051(10)
C12 0.0474(11) 0.0390(9) 0.0269(9) -0.0045(8) 0.0028(8) -0.0011(8)
C13 0.0521(13) 0.0439(10) 0.0360(10) 0.0038(9) 0.0012(9) -0.0004(9)
C14 0.0540(14) 0.0600(13) 0.0462(12) -0.0015(10) -0.0015(10) 0.0078(11)
C15 0.0441(13) 0.0732(16) 0.0623(15) -0.0130(13) 0.0043(11) -0.0035(12)
C16 0.0575(15) 0.0554(13) 0.0625(15) -0.0061(12) 0.0155(11) -0.0158(11)
C17 0.0570(13) 0.0393(10) 0.0437(11) -0.0021(9) 0.0070(9) -0.0046(9)
C18 0.0434(11) 0.0413(10) 0.0383(11) -0.0024(8) 0.0051(9) -0.0046(9)
C19 0.0664(15) 0.0471(11) 0.0473(12) -0.0054(10) 0.0057(10) 0.0023(11)
C20 0.0851(18) 0.0663(15) 0.0438(13) -0.0145(12) 0.0126(12) -0.0030(14)
C21 0.0766(18) 0.0833(17) 0.0352(12) -0.0035(12) 0.0019(11) -0.0078(14)
C22 0.0744(17) 0.0700(15) 0.0434(13) 0.0073(12) -0.0017(11) 0.0108(13)
C23 0.0620(14) 0.0508(12) 0.0416(12) -0.0016(10) 0.0014(10) 0.0076(11)
C24 0.0425(11) 0.0365(9) 0.0382(10) -0.0016(8) 0.0029(8) 0.0002(8)
C25 0.0647(14) 0.0356(10) 0.0415(11) 0.0011(9) 0.0004(10) -0.0059(9)
C26 0.0526(12) 0.0381(9) 0.0315(10) -0.0019(8) 0.0005(8) -0.0020(9)
C27 0.0456(12) 0.0479(11) 0.0392(11) -0.0031(9) 0.0009(9) 0.0012(9)
C28 0.0425(11) 0.0501(11) 0.0415(11) -0.0045(9) 0.0005(9) 0.0008(9)
C29 0.0379(11) 0.0514(11) 0.0374(10) -0.0034(9) 0.0022(8) -0.0050(9)
C30 0.0560(13) 0.0477(11) 0.0448(12) 0.0003(10) 0.0042(10) 0.0046(10)
C31 0.0604(15) 0.0606(13) 0.0479(13) -0.0092(11) 0.0100(11) 0.0042(11)
C32 0.0571(14) 0.0706(15) 0.0376(12) 0.0024(11) 0.0077(10) -0.0047(12)
C33 0.0573(14) 0.0576(13) 0.0533(14) 0.0109(11) 0.0023(11) 0.0006(11)
C34 0.0498(13) 0.0507(12) 0.0526(13) -0.0005(10) 0.0075(10) 0.0048(10)
C35 0.0502(12) 0.0403(10) 0.0291(9) -0.0048(8) 0.0025(8) -0.0055(9)
C36 0.0531(13) 0.0494(11) 0.0434(12) 0.0050(10) 0.0048(10) -0.0046(10)
C37 0.0529(14) 0.0643(14) 0.0514(13) 0.0013(11) 0.0022(11) 0.0026(11)
C38 0.0483(13) 0.0849(17) 0.0531(14) -0.0103(13) 0.0070(11) -0.0104(13)
C39 0.0631(16) 0.0701(16) 0.0601(15) -0.0022(13) 0.0135(12) -0.0238(13)
C40 0.0657(15) 0.0489(11) 0.0415(12) 0.0009(10) 0.0056(10) -0.0109(11)
C41 0.0472(12) 0.0401(10) 0.0379(11) -0.0012(8) 0.0041(9) 0.0050(9)
C42 0.0634(14) 0.0454(11) 0.0446(12) -0.0051(10) 0.0025(10) -0.0019(10)
C43 0.0770(17) 0.0610(14) 0.0459(13) -0.0142(11) -0.0049(11) -0.0013(13)
C44 0.0850(18) 0.0748(16) 0.0342(12) -0.0034(12) 0.0029(11) 0.0109(14)
C45 0.0840(18) 0.0559(13) 0.0441(13) 0.0060(11) 0.0110(12) 0.0015(12)
C46 0.0649(14) 0.0469(11) 0.0408(12) -0.0017(9) 0.0049(10) -0.0034(10)

loop_
_atom_type_symbol
_atom_type_description
_atom_type_scat_dispersion_real
_atom_type_scat_dispersion_imag
_atom_type_scat_source
C C 0.0033 0.0016 'International Tables Vol C Tables 4.2.6.8 and 6.1.1.4'
H H 0.0000 0.0000 'International Tables Vol C Tables 4.2.6.8 and 6.1.1.4'
N N 0.0061 0.0033 'International Tables Vol C Tables 4.2.6.8 and 6.1.1.4'

loop_
_geom_angle_atom_site_label_1
_geom_angle_atom_site_label_2
_geom_angle_atom_site_label_3
_geom_angle
N2 N1 C1 104.09(14)
N1 N2 N3 115.52(15)
N1 N2 C3 121.32(14)
N3 N2 C3 122.32(15)
C2 N3 N2 102.94(16)
N5 N4 C24 103.99(15)
N4 N5 N6 115.50(15)
N4 N5 C26 120.61(15)
N6 N5 C26 123.30(16)
C25 N6 N5 103.14(16)
N1 C1 C2 107.31(16)
N1 C1 C18 123.32(17)
C2 C1 C18 129.35(17)
N3 C2 C1 110.13(17)
C4 C3 N2 110.87(16)
C4 C3 C12 111.26(15)
N2 C3 C12 111.33(15)
C5 C4 C3 173.4(2)
C4 C5 C6 176.3(2)
C7 C6 C11 118.66(18)
C7 C6 C5 119.34(18)
C11 C6 C5 121.96(19)
C8 C7 C6 120.5(2)
C7 C8 C9 120.6(2)
C10 C9 C8 119.5(2)
C9 C10 C11 120.8(2)
C10 C11 C6 120.0(2)
C17 C12 C13 119.12(19)
C17 C12 C3 120.45(17)
C13 C12 C3 120.43(17)
C14 C13 C12 120.51(19)
C15 C14 C13 120.2(2)
C14 C15 C16 119.7(2)
C15 C16 C17 120.5(2)
C16 C17 C12 119.9(2)
C23 C18 C19 118.51(19)
C23 C18 C1 122.29(18)
C19 C18 C1 119.19(18)
C20 C19 C18 120.4(2)
C21 C20 C19 120.7(2)
C20 C21 C22 119.3(2)
C21 C22 C23 120.6(2)
C22 C23 C18 120.4(2)
N4 C24 C25 107.45(16)
N4 C24 C41 122.29(17)
C25 C24 C41 130.24(17)
N6 C25 C24 109.91(17)
C27 C26 N5 111.17(16)
C27 C26 C35 112.74(16)
N5 C26 C35 110.07(15)
C28 C27 C26 173.5(2)
C27 C28 C29 177.0(2)
C30 C29 C34 118.76(19)
C30 C29 C28 120.64(19)
C34 C29 C28 120.47(19)
C31 C30 C29 120.5(2)
C30 C31 C32 120.2(2)
C33 C32 C31 119.8(2)
C32 C33 C34 120.4(2)
C33 C34 C29 120.3(2)
C40 C35 C36 119.1(2)
C40 C35 C26 119.68(18)
C36 C35 C26 121.22(17)
C37 C36 C35 120.3(2)
C38 C37 C36 120.5(2)
C37 C38 C39 119.5(2)
C38 C39 C40 120.2(2)
C35 C40 C39 120.3(2)
C42 C41 C46 118.19(19)
C42 C41 C24 120.99(18)
C46 C41 C24 120.81(18)
C43 C42 C41 120.5(2)
C44 C43 C42 120.6(2)
C43 C44 C45 119.6(2)
C46 C45 C44 120.1(2)
C45 C46 C41 121.0(2)

loop_
_geom_bond_atom_site_label_1
_geom_bond_atom_site_label_2
_geom_bond_distance
N1 N2 1.328(2)
N1 C1 1.344(2)
N2 N3 1.333(2)
N2 C3 1.473(2)
N3 C2 1.329(2)
N4 N5 1.329(2)
N4 C24 1.339(2)
N5 N6 1.330(2)
N5 C26 1.475(2)
N6 C25 1.325(2)
C1 C2 1.393(3)
C1 C18 1.464(3)
C3 C4 1.473(3)
C3 C12 1.523(3)
C4 C5 1.195(3)
C5 C6 1.432(3)
C6 C7 1.386(3)
C6 C11 1.395(3)
C7 C8 1.375(3)
C8 C9 1.377(3)
C9 C10 1.369(3)
C10 C11 1.380(3)
C12 C17 1.387(3)
C12 C13 1.388(3)
C13 C14 1.378(3)
C14 C15 1.376(3)
C15 C16 1.379(3)
C16 C17 1.383(3)
C18 C23 1.385(3)
C18 C19 1.392(3)
C19 C20 1.376(3)
C20 C21 1.373(4)
C21 C22 1.376(3)
C22 C23 1.379(3)
C24 C25 1.396(3)
C24 C41 1.461(3)
C26 C27 1.467(3)
C26 C35 1.520(3)
C27 C28 1.194(3)
C28 C29 1.435(3)
C29 C30 1.386(3)
C29 C34 1.394(3)
C30 C31 1.378(3)
C31 C32 1.379(3)
C32 C33 1.375(3)
C33 C34 1.378(3)
C35 C40 1.382(3)
C35 C36 1.386(3)
C36 C37 1.378(3)
C37 C38 1.374(3)
C38 C39 1.380(4)
C39 C40 1.383(3)
C41 C42 1.392(3)
C41 C46 1.393(3)
C42 C43 1.381(3)
C43 C44 1.372(3)
C44 C45 1.384(3)
C45 C46 1.375(3)
